data_2013478
loop_
_publ_author_name
'Muir, Kenneth W.'
'Morris, David G.'
'Ryder, Karl S.'

_publ_section_title
;
 1,1-Bis(phenylsulfonyl)-1-(pyridinio)methanide
;
_journal_issue 7
_journal_name_full 'Acta Crystallographica Section C'
_journal_page_first o376
_journal_page_last o377
_journal_paper_doi 10.1107/S0108270103010655
_journal_volume 59
_journal_year 2003
_chemical_formula_iupac 'C18 H15 N1 O4 S2'
_chemical_formula_moiety 'C18 H15 N1 O4 S2'
_chemical_formula_sum 'C18 H15 N O4 S2'
_chemical_formula_weight 373.43
_space_group_IT_number 29
_symmetry_cell_setting orthorhombic
_symmetry_space_group_name_Hall 'P 2c -2ac'
_symmetry_space_group_name_H-M 'P c a 21'
_audit_creation_method 'WinGX routine CIF_UPDATE'
_cell_angle_alpha 90
_cell_angle_beta 90
_cell_angle_gamma 90
_cell_formula_units_Z 4
_cell_length_a 8.9402(2)
_cell_length_b 17.2777(5)
_cell_length_c 11.3437(4)
_cell_measurement_reflns_used 3666
_cell_measurement_temperature 100(2)
_cell_measurement_theta_max 34.972
_cell_measurement_theta_min 0.998
_cell_volume 1752.22(9)
_computing_cell_refinement 'HKL SCALEPACK (Otwinowski & Minor 1997)'
_computing_data_collection 'COLLECT (Nonius, 2000)'
_computing_data_reduction 'DENZO and SCALEPACK (Otwinowski & Minor, 1997)'
_computing_molecular_graphics 'ORTEP-3 for Windows (Farrugia, 1997)'
_computing_publication_material 'WinGX (Farrugia, 1999)'
_computing_structure_refinement 'SHELXL97 (Sheldrick, 1997)'
_computing_structure_solution 'SHELXS97 (Sheldrick, 1997)'
_diffrn_measured_fraction_theta_full 0.985
_diffrn_measured_fraction_theta_max 0.985
_diffrn_measurement_device_type 'Bruker--Nonius KappaCCD'
_diffrn_measurement_method 'thick-slice \f'
_diffrn_radiation_type MoK\a
_diffrn_radiation_wavelength 0.71073
_diffrn_reflns_av_R_equivalents 0.0613
_diffrn_reflns_limit_h_max 14
_diffrn_reflns_limit_h_min 0
_diffrn_reflns_limit_k_max 0
_diffrn_reflns_limit_k_min -27
_diffrn_reflns_limit_l_max 17
_diffrn_reflns_limit_l_min -18
_diffrn_reflns_number 13541
_diffrn_reflns_theta_full 35.0
_diffrn_reflns_theta_max 35.0
_diffrn_reflns_theta_min 3.7
_exptl_absorpt_coefficient_mu 0.326
_exptl_absorpt_correction_T_max 0.977
_exptl_absorpt_correction_T_min 0.924
_exptl_absorpt_correction_type gaussian
_exptl_absorpt_process_details '(Coppens et al., 1965)'
_exptl_crystal_colour yellow
_exptl_crystal_density_diffrn 1.416
_exptl_crystal_density_method 'not measured'
_exptl_crystal_description needle
_exptl_crystal_F_000 776
_exptl_crystal_size_max 0.33
_exptl_crystal_size_mid 0.12
_exptl_crystal_size_min 0.07
_refine_diff_density_max 0.45
_refine_diff_density_min -0.46
_refine_ls_abs_structure_details 'Flack & Bernardinelli, (2000); 2756 Friedel pairs'
_refine_ls_abs_structure_Flack -0.15(7)
_refine_ls_extinction_method none
_refine_ls_goodness_of_fit_ref 1.024
_refine_ls_hydrogen_treatment constr
_refine_ls_matrix_type full
_refine_ls_number_parameters 226
_refine_ls_number_reflns 6736
_refine_ls_number_restraints 1
_refine_ls_restrained_S_all 1.024
_refine_ls_R_factor_gt 0.0556
_refine_ls_shift/su_max 0
_refine_ls_structure_factor_coef Fsqd
_refine_ls_weighting_details 'calc w = 1/[\s^2^(Fo^2^)+(0.0305P)^2^+1.5610P] where P = (Fo^2^+2Fc^2^)/3'
_refine_ls_weighting_scheme calc
_refine_ls_wR_factor_ref 0.1162
_reflns_number_gt 5207
_reflns_number_total 6736
_reflns_threshold_expression I>2\s(I)
_cod_data_source_file ln1169.cif
_cod_data_source_block I
_cod_depositor_comments
;
The following automatic conversions were performed:

'_exptl_absorpt_correction_type' value 'Gaussian' changed to
'gaussian' according to
/home/saulius/struct/CIF-dictionaries/cif_core.dic dictionary named
'cif_core.dic' version 2.4.1 from 2010-06-29.

Automatic conversion script
Id: cif_fix_values 1715 2011-07-08 13:25:40Z adriana 
;
_cod_original_formula_sum 'C18 H15 N1 O4 S2'
_cod_database_code 2013478
_cod_database_fobs_code 2013478

loop_
_symmetry_equiv_pos_as_xyz
'x, y, z'
'-x, -y, z+1/2'
'-x+1/2, y, z+1/2'
'x+1/2, -y, z'

loop_
_atom_site_label
_atom_site_fract_x
_atom_site_fract_y
_atom_site_fract_z
_atom_site_U_iso_or_equiv
_atom_site_adp_type
_atom_site_calc_flag
_atom_site_refinement_flags
_atom_site_occupancy
_atom_site_disorder_assembly
_atom_site_disorder_group
_atom_site_type_symbol
S1 0.59299(6) 0.18345(3) 0.68268(5) 0.01505(10) Uani d . 1 . . S
S2 0.61196(6) 0.32860(3) 0.82693(5) 0.01561(10) Uani d . 1 . . S
O1 0.7022(2) 0.13850(10) 0.61757(16) 0.0222(4) Uani d . 1 . . O
O2 0.47125(19) 0.21676(10) 0.61553(16) 0.0203(3) Uani d . 1 . . O
O3 0.45636(19) 0.31041(10) 0.84803(17) 0.0207(4) Uani d . 1 . . O
O4 0.7055(2) 0.34871(10) 0.92688(15) 0.0212(4) Uani d . 1 . . O
N1 0.8510(2) 0.24646(11) 0.7548(2) 0.0151(3) Uani d . 1 . . N
C1 0.5054(3) 0.11925(13) 0.7833(2) 0.0176(4) Uani d . 1 . . C
C2 0.4084(3) 0.06413(15) 0.7361(3) 0.0278(6) Uani d . 1 . . C
H2 0.3889 0.0629 0.6538 0.033 Uiso calc R 1 . . H
C3 0.3404(4) 0.01105(16) 0.8111(3) 0.0362(7) Uani d . 1 . . C
H3 0.275 -0.0271 0.7796 0.043 Uiso calc R 1 . . H
C4 0.3673(4) 0.01330(16) 0.9317(3) 0.0324(7) Uani d . 1 . . C
H4 0.3194 -0.0228 0.9824 0.039 Uiso calc R 1 . . H
C5 0.4638(3) 0.06810(15) 0.9780(3) 0.0275(6) Uani d . 1 . . C
H5 0.4824 0.0694 1.0604 0.033 Uiso calc R 1 . . H
C6 0.5337(3) 0.12138(14) 0.9038(2) 0.0208(5) Uani d . 1 . . C
H6 0.6002 0.1589 0.9355 0.025 Uiso calc R 1 . . H
C7 0.6178(3) 0.40977(14) 0.7306(2) 0.0196(5) Uani d . 1 . . C
C8 0.5503(3) 0.40518(15) 0.6214(2) 0.0251(5) Uani d . 1 . . C
H8 0.5052 0.3582 0.5962 0.03 Uiso calc R 1 . . H
C9 0.5489(4) 0.46998(17) 0.5486(3) 0.0309(6) Uani d . 1 . . C
H9 0.502 0.4676 0.4735 0.037 Uiso calc R 1 . . H
C10 0.6161(4) 0.53818(16) 0.5859(3) 0.0333(7) Uani d . 1 . . C
H10 0.6141 0.5825 0.5364 0.04 Uiso calc R 1 . . H
C11 0.6861(3) 0.54205(15) 0.6950(3) 0.0332(7) Uani d . 1 . . C
H11 0.733 0.5887 0.7194 0.04 Uiso calc R 1 . . H
C12 0.6878(3) 0.47758(14) 0.7687(3) 0.0273(6) Uani d . 1 . . C
H12 0.7356 0.4797 0.8434 0.033 Uiso calc R 1 . . H
C13 0.6897(2) 0.25108(14) 0.7588(2) 0.0154(4) Uani d . 1 . . C
C14 0.9228(3) 0.26726(13) 0.6543(2) 0.0180(5) Uani d . 1 . . C
H14 0.8676 0.2874 0.5896 0.022 Uiso calc R 1 . . H
C15 1.0756(3) 0.25929(14) 0.6458(2) 0.0219(5) Uani d . 1 . . C
H15 1.1257 0.2718 0.5745 0.026 Uiso calc R 1 . . H
C16 1.1560(3) 0.23278(16) 0.7423(3) 0.0252(5) Uani d . 1 . . C
H16 1.2617 0.2282 0.7381 0.03 Uiso calc R 1 . . H
C17 1.0811(3) 0.21314(17) 0.8442(2) 0.0268(5) Uani d . 1 . . C
H17 1.1352 0.1953 0.911 0.032 Uiso calc R 1 . . H
C18 0.9274(3) 0.21949(15) 0.8490(2) 0.0217(5) Uani d . 1 . . C
H18 0.8753 0.2049 0.9186 0.026 Uiso calc R 1 . . H

loop_
_atom_site_aniso_label
_atom_site_aniso_U_11
_atom_site_aniso_U_22
_atom_site_aniso_U_33
_atom_site_aniso_U_12
_atom_site_aniso_U_13
_atom_site_aniso_U_23
S1 0.0138(2) 0.0183(2) 0.0131(2) -0.00146(19) 0.0009(2) -0.0016(2)
S2 0.0168(2) 0.0164(2) 0.0137(2) 0.00046(19) 0.0015(2) 0.0000(2)
O1 0.0194(8) 0.0233(8) 0.0239(10) -0.0009(7) 0.0057(7) -0.0078(7)
O2 0.0178(8) 0.0271(8) 0.0160(8) -0.0015(7) -0.0022(7) 0.0033(7)
O3 0.0152(7) 0.0241(8) 0.0227(9) 0.0009(6) 0.0039(7) -0.0015(7)
O4 0.0266(9) 0.0216(8) 0.0155(8) -0.0025(7) -0.0030(7) -0.0005(7)
N1 0.0136(8) 0.0169(8) 0.0148(8) -0.0009(7) -0.0011(8) 0.0004(7)
C1 0.0158(10) 0.0156(9) 0.0214(11) -0.0011(8) 0.0016(9) 0.0006(8)
C2 0.0295(14) 0.0260(12) 0.0280(14) -0.0119(11) -0.0033(11) -0.0001(10)
C3 0.0410(17) 0.0278(13) 0.0397(19) -0.0183(12) -0.0030(14) 0.0044(13)
C4 0.0342(16) 0.0282(14) 0.0347(16) -0.0093(12) 0.0027(13) 0.0109(12)
C5 0.0329(15) 0.0248(12) 0.0247(13) -0.0016(11) 0.0034(11) 0.0064(11)
C6 0.0224(12) 0.0200(11) 0.0201(12) -0.0014(9) 0.0007(10) -0.0007(9)
C7 0.0181(11) 0.0186(10) 0.0221(12) 0.0049(9) 0.0049(9) 0.0027(9)
C8 0.0322(14) 0.0232(11) 0.0200(12) 0.0044(10) -0.0022(11) 0.0018(10)
C9 0.0365(16) 0.0311(14) 0.0250(14) 0.0108(12) 0.0040(12) 0.0053(11)
C10 0.0378(17) 0.0256(13) 0.0366(17) 0.0086(12) 0.0095(14) 0.0127(12)
C11 0.0374(15) 0.0202(11) 0.0422(18) 0.0002(11) 0.0034(14) 0.0059(12)
C12 0.0283(13) 0.0209(11) 0.0326(15) -0.0004(10) -0.0012(12) 0.0033(11)
C13 0.0113(8) 0.0167(9) 0.0183(10) -0.0016(8) 0.0008(9) -0.0018(8)
C14 0.0180(10) 0.0208(10) 0.0152(11) -0.0035(8) 0.0027(9) 0.0034(8)
C15 0.0189(11) 0.0255(11) 0.0213(12) -0.0062(9) 0.0042(9) -0.0022(9)
C16 0.0152(11) 0.0340(13) 0.0264(14) 0.0010(10) -0.0002(10) -0.0047(11)
C17 0.0160(11) 0.0446(15) 0.0197(13) 0.0053(10) -0.0019(10) 0.0017(11)
C18 0.0182(11) 0.0313(12) 0.0157(12) 0.0026(9) 0.0001(9) 0.0030(9)

loop_
_atom_type_symbol
_atom_type_description
_atom_type_scat_dispersion_real
_atom_type_scat_dispersion_imag
_atom_type_scat_source
C C 0.0033 0.0016 'International Tables Vol C Tables 4.2.6.8 and 6.1.1.4'
H H 0 0 'International Tables Vol C Tables 4.2.6.8 and 6.1.1.4'
N N 0.0061 0.0033 'International Tables Vol C Tables 4.2.6.8 and 6.1.1.4'
O O 0.0106 0.006 'International Tables Vol C Tables 4.2.6.8 and 6.1.1.4'
S S 0.1246 0.1234 'International Tables Vol C Tables 4.2.6.8 and 6.1.1.4'

loop_
_geom_angle_atom_site_label_1
_geom_angle_atom_site_label_2
_geom_angle_atom_site_label_3
_geom_angle
_geom_angle_publ_flag
O2 S1 O1 116.82(11) ?
O2 S1 C13 112.24(11) ?
O1 S1 C13 106.62(11) ?
O2 S1 C1 104.79(11) ?
O1 S1 C1 106.86(11) ?
C13 S1 C1 109.23(13) ?
O3 S2 O4 118.49(11) ?
O3 S2 C13 107.35(10) ?
O4 S2 C13 108.01(12) ?
O3 S2 C7 107.54(11) ?
O4 S2 C7 105.91(11) ?
C13 S2 C7 109.32(12) ?
C18 N1 C14 121.09(19) ?
C18 N1 C13 119.9(2) ?
C14 N1 C13 119.0(2) ?
C6 C1 C2 120.6(2) ?
C6 C1 S1 122.40(19) ?
C2 C1 S1 117.0(2) ?
C3 C2 C1 119.1(3) ?
C3 C2 H2 120.4 ?
C1 C2 H2 120.4 ?
C4 C3 C2 120.5(3) ?
C4 C3 H3 119.7 ?
C2 C3 H3 119.7 ?
C5 C4 C3 120.0(3) ?
C5 C4 H4 120 ?
C3 C4 H4 120 ?
C4 C5 C6 120.1(3) ?
C4 C5 H5 119.9 ?
C6 C5 H5 119.9 ?
C1 C6 C5 119.6(2) ?
C1 C6 H6 120.2 ?
C5 C6 H6 120.2 ?
C8 C7 C12 121.4(2) ?
C8 C7 S2 119.5(2) ?
C12 C7 S2 119.0(2) ?
C7 C8 C9 119.4(3) ?
C7 C8 H8 120.3 ?
C9 C8 H8 120.3 ?
C10 C9 C8 119.9(3) ?
C10 C9 H9 120.1 ?
C8 C9 H9 120.1 ?
C11 C10 C9 120.5(3) ?
C11 C10 H10 119.8 ?
C9 C10 H10 119.8 ?
C10 C11 C12 120.1(3) ?
C10 C11 H11 120 ?
C12 C11 H11 120 ?
C11 C12 C7 118.7(3) ?
C11 C12 H12 120.6 ?
C7 C12 H12 120.6 ?
N1 C13 S1 117.13(18) yes
N1 C13 S2 117.85(17) yes
S1 C13 S2 124.69(13) yes
N1 C14 C15 120.1(2) ?
N1 C14 H14 119.9 ?
C15 C14 H14 119.9 ?
C14 C15 C16 119.5(2) ?
C14 C15 H15 120.3 ?
C16 C15 H15 120.3 ?
C17 C16 C15 119.4(2) ?
C17 C16 H16 120.3 ?
C15 C16 H16 120.3 ?
C16 C17 C18 119.8(2) ?
C16 C17 H17 120.1 ?
C18 C17 H17 120.1 ?
N1 C18 C17 120.0(2) ?
N1 C18 H18 120 ?
C17 C18 H18 120 ?

loop_
_geom_bond_atom_site_label_1
_geom_bond_atom_site_label_2
_geom_bond_site_symmetry_2
_geom_bond_distance
_geom_bond_publ_flag
S1 O2 . 1.4477(18) ?
S1 O1 . 1.4497(18) ?
S1 C13 . 1.691(2) yes
S1 C1 . 1.774(2) yes
S2 O3 . 1.4461(18) ?
S2 O4 . 1.4510(18) ?
S2 C13 . 1.695(2) yes
S2 C7 . 1.778(2) yes
N1 C18 . 1.352(3) yes
N1 C14 . 1.357(3) yes
N1 C13 . 1.445(3) yes
C1 C6 . 1.391(4) ?
C1 C2 . 1.395(3) ?
C2 C3 . 1.391(4) ?
C2 H2 . 0.95 ?
C3 C4 . 1.389(4) ?
C3 H3 . 0.95 ?
C4 C5 . 1.384(4) ?
C4 H4 . 0.95 ?
C5 C6 . 1.395(4) ?
C5 H5 . 0.95 ?
C6 H6 . 0.95 ?
C7 C8 . 1.380(4) ?
C7 C12 . 1.397(4) ?
C8 C9 . 1.391(4) ?
C8 H8 . 0.95 ?
C9 C10 . 1.389(4) ?
C9 H9 . 0.95 ?
C10 C11 . 1.389(4) ?
C10 H10 . 0.95 ?
C11 C12 . 1.393(4) ?
C11 H11 . 0.95 ?
C12 H12 . 0.95 ?
C14 C15 . 1.376(3) ?
C14 H14 . 0.95 ?
C15 C16 . 1.387(4) ?
C15 H15 . 0.95 ?
C16 C17 . 1.378(4) ?
C16 H16 . 0.95 ?
C17 C18 . 1.380(4) ?
C17 H17 . 0.95 ?
C18 H18 . 0.95 ?

loop_
_geom_torsion_atom_site_label_1
_geom_torsion_atom_site_label_2
_geom_torsion_atom_site_label_3
_geom_torsion_atom_site_label_4
_geom_torsion
_geom_torsion_publ_flag
O2 S1 C1 C6 -128.3(2) ?
O1 S1 C1 C6 107.1(2) ?
C13 S1 C1 C6 -7.9(3) yes
O2 S1 C1 C2 53.3(2) ?
O1 S1 C1 C2 -71.2(2) ?
C13 S1 C1 C2 173.8(2) ?
C6 C1 C2 C3 -0.2(4) ?
S1 C1 C2 C3 178.1(2) ?
C1 C2 C3 C4 0.7(5) ?
C2 C3 C4 C5 -0.8(5) ?
C3 C4 C5 C6 0.3(5) ?
C2 C1 C6 C5 -0.3(4) ?
S1 C1 C6 C5 -178.5(2) ?
C4 C5 C6 C1 0.2(4) ?
O3 S2 C7 C8 -58.5(2) ?
O4 S2 C7 C8 173.9(2) ?
C13 S2 C7 C8 57.7(2) yes
O3 S2 C7 C12 119.9(2) ?
O4 S2 C7 C12 -7.7(2) ?
C13 S2 C7 C12 -123.8(2) ?
C12 C7 C8 C9 -1.4(4) ?
S2 C7 C8 C9 176.9(2) ?
C7 C8 C9 C10 0.5(4) ?
C8 C9 C10 C11 0.6(5) ?
C9 C10 C11 C12 -0.8(5) ?
C10 C11 C12 C7 -0.1(4) ?
C8 C7 C12 C11 1.3(4) ?
S2 C7 C12 C11 -177.1(2) ?
C18 N1 C13 S1 -104.8(3) ?
C14 N1 C13 S1 73.2(3) yes
C18 N1 C13 S2 81.4(3) ?
C14 N1 C13 S2 -100.5(2) ?
O2 S1 C13 N1 -135.06(19) ?
O1 S1 C13 N1 -6.0(2) yes
C1 S1 C13 N1 109.2(2) ?
O2 S1 C13 S2 38.2(2) ?
O1 S1 C13 S2 167.34(17) ?
C1 S1 C13 S2 -77.5(2) ?
O3 S2 C13 N1 -164.67(19) ?
O4 S2 C13 N1 -35.8(2) yes
C7 S2 C13 N1 79.0(2) ?
O3 S2 C13 S1 22.1(2) ?
O4 S2 C13 S1 150.91(17) ?
C7 S2 C13 S1 -94.3(2) ?
C18 N1 C14 C15 1.6(4) ?
C13 N1 C14 C15 -176.3(2) ?
N1 C14 C15 C16 -2.5(4) ?
C14 C15 C16 C17 1.5(4) ?
C15 C16 C17 C18 0.5(4) ?
C14 N1 C18 C17 0.3(4) ?
C13 N1 C18 C17 178.3(2) ?
C16 C17 C18 N1 -1.4(4) ?

loop_
_cod_related_entry_id
_cod_related_entry_database
_cod_related_entry_code
1 ChemSpider 21107493
